data_1505521
loop_
_publ_author_name
'Hong, Young-Taek'
'Cho, Chang-Woo'
'Skucas, Eduardas'
'Krische, Michael J.'

_publ_section_title
;
 Enantioselective reductive coupling of 1,3-enynes to glyoxalates mediated
 by hydrogen: asymmetric synthesis of beta,gamma-unsaturated alpha-hydroxy
 esters.
;
_journal_issue 19
_journal_name_full 'Organic letters'
_journal_page_first 3745
_journal_page_last 3748
_journal_paper_doi 10.1021/ol7015548
_journal_volume 9
_journal_year 2007
_chemical_absolute_configuration syn
_chemical_formula_sum 'C24 H23 N O2'
_chemical_formula_weight 357.43
_chemical_name_systematic
; 
 ? 
;
_space_group_IT_number 19
_symmetry_cell_setting orthorhombic
_symmetry_space_group_name_Hall 'P 2ac 2ab'
_symmetry_space_group_name_H-M 'P 21 21 21'
_atom_sites_solution_hydrogens geom
_atom_sites_solution_primary direct
_atom_sites_solution_secondary difmap
_audit_creation_method SHELXL-97
_cell_angle_alpha 90.00
_cell_angle_beta 90.00
_cell_angle_gamma 90.00
_cell_formula_units_Z 4
_cell_length_a 5.84900(10)
_cell_length_b 16.3630(4)
_cell_length_c 20.7290(5)
_cell_measurement_reflns_used 2640
_cell_measurement_temperature 153(2)
_cell_measurement_theta_max 27.5
_cell_measurement_theta_min 1
_cell_volume 1983.91(8)
_computing_cell_refinement 'Collect software, Nonius B.V. 1998'
_computing_data_collection 'Collect software, Nonius B.V. 1998'
_computing_data_reduction
;
DENZO and Scalepack (Otwinoski and Minor, 1997)
;
_computing_molecular_graphics 'XP SHELXTL/PC, Siemens Analytical'
_computing_structure_refinement 'XL SHELXTL/PC, Siemens Analytical'
_computing_structure_solution
;

SIR97 - Altomare A., Burla M.C., Camalli M., Cascarano G.L., Giacovazzo C., 
Guagliardi A., Moliterni A.G.G., Polidori G.,Spagna R.
;
_diffrn_ambient_temperature 153(2)
_diffrn_measured_fraction_theta_full 0.997
_diffrn_measured_fraction_theta_max 0.997
_diffrn_measurement_device_type 'Nonius Kappa CCD'
_diffrn_measurement_method \w-scans
_diffrn_radiation_monochromator graphite
_diffrn_radiation_source 'fine-focus sealed tube'
_diffrn_radiation_type MoK\a
_diffrn_radiation_wavelength 0.71073
_diffrn_reflns_av_R_equivalents 0.0000
_diffrn_reflns_av_sigmaI/netI 0.0704
_diffrn_reflns_limit_h_max 7
_diffrn_reflns_limit_h_min -7
_diffrn_reflns_limit_k_max 21
_diffrn_reflns_limit_k_min -21
_diffrn_reflns_limit_l_max 26
_diffrn_reflns_limit_l_min -26
_diffrn_reflns_number 4537
_diffrn_reflns_theta_full 27.48
_diffrn_reflns_theta_max 27.48
_diffrn_reflns_theta_min 2.33
_exptl_absorpt_coefficient_mu 0.076
_exptl_absorpt_correction_type none
_exptl_crystal_colour colorless
_exptl_crystal_density_diffrn 1.197
_exptl_crystal_density_method 'not measured'
_exptl_crystal_description needles
_exptl_crystal_F_000 760
_exptl_crystal_size_max 0.35
_exptl_crystal_size_mid 0.10
_exptl_crystal_size_min 0.09
_refine_diff_density_max 0.223
_refine_diff_density_min -0.202
_refine_diff_density_rms 0.052
_refine_ls_abs_structure_details 'Flack H D (1983), Acta Cryst. A39, 876-881'
_refine_ls_abs_structure_Flack -0.9(15)
_refine_ls_extinction_coef 0.0091(17)
_refine_ls_extinction_expression Fc^*^=kFc[1+0.001xFc^2^\l^3^/sin(2\q)]^-1/4^
_refine_ls_extinction_method SHELXL
_refine_ls_goodness_of_fit_ref 1.048
_refine_ls_hydrogen_treatment refall
_refine_ls_matrix_type full
_refine_ls_number_parameters 337
_refine_ls_number_reflns 4537
_refine_ls_number_restraints 162
_refine_ls_restrained_S_all 1.031
_refine_ls_R_factor_all 0.1029
_refine_ls_R_factor_gt 0.0525
_refine_ls_shift/su_max 0.090
_refine_ls_shift/su_mean 0.005
_refine_ls_structure_factor_coef Fsqd
_refine_ls_weighting_details 'calc w=1/[\s^2^(Fo^2^)+(0.0472P)^2^+0.3294P] where P=(Fo^2^+2Fc^2^)/3'
_refine_ls_weighting_scheme calc
_refine_ls_wR_factor_gt 0.1014
_refine_ls_wR_factor_ref 0.1175
_reflns_number_gt 2966
_reflns_number_total 4537
_reflns_threshold_expression >2sigma(I)
_cod_data_source_file ol7015548-file002.cif
_cod_data_source_block hyt567
_cod_depositor_comments
;
The following automatic conversions were performed:

'_symmetry_cell_setting' value 'Orthorhombic' changed to
'orthorhombic' according to
/home/saulius/struct/CIF-dictionaries/cif_core.dic dictionary named
'cif_core.dic' version 2.4.1 from 2010-06-29.

Automatic conversion script
Id: cif_fix_values 1715 2011-07-08 13:25:40Z adriana 
;
_cod_original_sg_symbol_H-M P212121
_cod_database_code 1505521

loop_
_symmetry_equiv_pos_as_xyz
'x, y, z'
'-x+1/2, -y, z+1/2'
'x+1/2, -y+1/2, -z'
'-x, y+1/2, -z+1/2'

loop_
_atom_site_label
_atom_site_type_symbol
_atom_site_fract_x
_atom_site_fract_y
_atom_site_fract_z
_atom_site_U_iso_or_equiv
_atom_site_adp_type
_atom_site_occupancy
_atom_site_symmetry_multiplicity
_atom_site_calc_flag
_atom_site_refinement_flags
O1 O -0.2291(3) 0.42946(10) 0.23766(7) 0.0442(4) Uani 1 1 d U
O2 O 0.3486(3) 0.46104(10) 0.28005(7) 0.0438(4) Uani 1 1 d U
N1 N 0.1581(3) 0.44988(12) 0.18523(9) 0.0376(5) Uani 1 1 d U
C1 C -0.2816(7) 0.3584(3) 0.50095(15) 0.0743(10) Uani 1 1 d U
H1A H -0.335(7) 0.419(2) 0.5025(16) 0.112(13) Uiso 1 1 d .
H1B H -0.279(7) 0.316(2) 0.5357(17) 0.100(11) Uiso 1 1 d .
C2 C -0.1782(5) 0.33921(18) 0.44607(13) 0.0535(7) Uani 1 1 d U
C3 C -0.1440(4) 0.39614(16) 0.39385(11) 0.0432(6) Uani 1 1 d U
C4 C -0.0547(4) 0.38007(14) 0.33584(10) 0.0373(6) Uani 1 1 d U
C5 C -0.0562(4) 0.44488(15) 0.28450(12) 0.0376(5) Uani 1 1 d U
C6 C 0.1704(4) 0.45171(12) 0.24915(10) 0.0331(5) Uani 1 1 d U
C7 C 0.3472(4) 0.46796(14) 0.14151(11) 0.0383(6) Uani 1 1 d U
C8 C 0.2568(5) 0.51949(17) 0.08536(13) 0.0464(6) Uani 1 1 d U
C9 C 0.0337(4) 0.29746(13) 0.31756(11) 0.0366(6) Uani 1 1 d U
C10 C -0.0896(4) 0.24714(16) 0.27562(12) 0.0467(6) Uani 1 1 d U
C11 C -0.0078(6) 0.17041(16) 0.25971(14) 0.0562(7) Uani 1 1 d U
C12 C 0.1974(5) 0.14352(16) 0.28446(13) 0.0545(7) Uani 1 1 d U
C13 C 0.3234(5) 0.19281(16) 0.32464(13) 0.0520(7) Uani 1 1 d U
C14 C 0.2427(5) 0.27000(16) 0.34094(12) 0.0476(6) Uani 1 1 d U
C15 C 0.4766(4) 0.39272(14) 0.11935(10) 0.0359(5) Uani 1 1 d U
C16 C 0.4089(4) 0.31472(14) 0.13266(11) 0.0388(6) Uani 1 1 d U
C17 C 0.5403(4) 0.24629(15) 0.11275(10) 0.0378(5) Uani 1 1 d U
C18 C 0.4729(5) 0.16501(16) 0.12588(12) 0.0455(6) Uani 1 1 d U
C19 C 0.6059(5) 0.10028(18) 0.10682(12) 0.0502(7) Uani 1 1 d U
C20 C 0.8108(5) 0.11352(17) 0.07334(12) 0.0503(7) Uani 1 1 d U
C21 C 0.8798(5) 0.19110(17) 0.05972(12) 0.0474(7) Uani 1 1 d U
C22 C 0.7481(4) 0.25930(14) 0.07876(10) 0.0379(5) Uani 1 1 d U
C23 C 0.8132(4) 0.34076(15) 0.06474(11) 0.0423(6) Uani 1 1 d U
C24 C 0.6818(4) 0.40497(16) 0.08372(11) 0.0400(6) Uani 1 1 d U
H2 H -0.133(4) 0.2809(14) 0.4387(11) 0.046(7) Uiso 1 1 d .
H3 H -0.200(4) 0.4534(14) 0.4045(10) 0.045(7) Uiso 1 1 d .
H5 H -0.082(4) 0.5001(13) 0.3061(11) 0.036(6) Uiso 1 1 d .
H7 H 0.459(4) 0.4994(11) 0.1651(10) 0.027(5) Uiso 1 1 d .
H8A H 0.183(5) 0.5680(16) 0.1043(12) 0.060(8) Uiso 1 1 d .
H8B H 0.389(6) 0.5400(17) 0.0586(15) 0.076(9) Uiso 1 1 d .
H8C H 0.146(5) 0.4859(14) 0.0577(13) 0.052(7) Uiso 1 1 d .
H10 H -0.234(5) 0.2705(14) 0.2545(11) 0.049(7) Uiso 1 1 d .
H11 H -0.095(5) 0.1343(17) 0.2308(13) 0.067(8) Uiso 1 1 d .
H12 H 0.256(5) 0.0872(16) 0.2722(12) 0.060(7) Uiso 1 1 d .
H13 H 0.470(6) 0.1699(17) 0.3382(14) 0.080(10) Uiso 1 1 d .
H14 H 0.328(5) 0.3041(15) 0.3712(13) 0.065(8) Uiso 1 1 d .
H16 H 0.259(4) 0.3058(12) 0.1580(10) 0.044(6) Uiso 1 1 d .
H18 H 0.323(5) 0.1539(14) 0.1483(11) 0.052(7) Uiso 1 1 d .
H19 H 0.563(5) 0.0395(16) 0.1160(12) 0.057(8) Uiso 1 1 d .
H20 H 0.898(5) 0.0640(16) 0.0610(13) 0.057(7) Uiso 1 1 d .
H21 H 1.013(5) 0.2000(14) 0.0367(12) 0.049(7) Uiso 1 1 d .
H23 H 0.950(5) 0.3496(14) 0.0396(11) 0.047(7) Uiso 1 1 d .
H24 H 0.729(4) 0.4617(13) 0.0746(10) 0.036(6) Uiso 1 1 d .
H1O H -0.381(5) 0.4373(14) 0.2565(12) 0.053(7) Uiso 1 1 d .
H1N H 0.025(5) 0.4429(14) 0.1717(11) 0.040(7) Uiso 1 1 d .

loop_
_atom_site_aniso_label
_atom_site_aniso_U_11
_atom_site_aniso_U_22
_atom_site_aniso_U_33
_atom_site_aniso_U_23
_atom_site_aniso_U_13
_atom_site_aniso_U_12
O1 0.0201(8) 0.0706(11) 0.0418(10) 0.0027(8) -0.0051(7) 0.0028(7)
O2 0.0265(8) 0.0613(10) 0.0435(9) -0.0087(8) -0.0035(8) 0.0015(8)
N1 0.0211(10) 0.0520(12) 0.0397(12) -0.0002(9) 0.0002(9) -0.0019(9)
C1 0.088(3) 0.089(3) 0.0459(17) -0.0036(17) 0.0178(17) -0.016(2)
C2 0.0541(18) 0.0633(17) 0.0431(14) -0.0006(13) 0.0025(13) -0.0013(14)
C3 0.0374(13) 0.0502(15) 0.0420(14) -0.0057(12) 0.0002(11) 0.0010(12)
C4 0.0271(12) 0.0469(14) 0.0380(13) -0.0026(11) -0.0057(10) 0.0011(10)
C5 0.0281(11) 0.0435(13) 0.0410(13) -0.0020(12) -0.0064(10) 0.0042(10)
C6 0.0271(11) 0.0356(12) 0.0366(13) -0.0019(10) -0.0004(10) 0.0030(10)
C7 0.0269(11) 0.0489(14) 0.0391(13) 0.0006(11) -0.0001(10) -0.0076(11)
C8 0.0369(13) 0.0515(16) 0.0509(16) 0.0064(13) -0.0017(13) -0.0009(13)
C9 0.0318(12) 0.0447(13) 0.0334(12) 0.0024(10) 0.0014(10) 0.0004(10)
C10 0.0414(14) 0.0473(14) 0.0514(15) -0.0011(12) -0.0065(13) 0.0005(12)
C11 0.0690(19) 0.0429(16) 0.0566(17) -0.0088(13) -0.0110(15) -0.0005(14)
C12 0.066(2) 0.0407(14) 0.0564(16) -0.0004(13) 0.0001(16) 0.0078(14)
C13 0.0430(15) 0.0511(16) 0.0619(17) 0.0036(14) -0.0030(14) 0.0108(13)
C14 0.0425(14) 0.0504(15) 0.0499(15) -0.0062(12) -0.0089(13) 0.0068(12)
C15 0.0266(12) 0.0481(13) 0.0331(12) 0.0015(10) -0.0040(9) -0.0024(10)
C16 0.0290(13) 0.0546(15) 0.0330(12) 0.0015(11) -0.0034(10) -0.0019(11)
C17 0.0308(12) 0.0518(14) 0.0307(12) 0.0024(10) -0.0041(10) 0.0007(11)
C18 0.0428(16) 0.0515(15) 0.0422(14) 0.0039(12) -0.0021(12) -0.0024(13)
C19 0.0538(17) 0.0504(16) 0.0463(14) 0.0020(13) -0.0069(13) 0.0029(14)
C20 0.0510(17) 0.0547(17) 0.0452(15) -0.0053(13) -0.0066(13) 0.0134(14)
C21 0.0383(15) 0.0678(18) 0.0361(13) -0.0025(13) -0.0008(12) 0.0068(13)
C22 0.0314(12) 0.0528(14) 0.0297(12) -0.0008(11) -0.0048(10) 0.0009(12)
C23 0.0295(14) 0.0626(16) 0.0349(13) 0.0007(12) 0.0009(11) -0.0026(12)
C24 0.0290(12) 0.0507(15) 0.0401(13) 0.0014(11) -0.0014(11) -0.0057(12)

loop_
_atom_type_symbol
_atom_type_description
_atom_type_scat_dispersion_real
_atom_type_scat_dispersion_imag
_atom_type_scat_source
C C 0.0033 0.0016 'International Tables Vol C Tables 4.2.6.8 and 6.1.1.4'
H H 0.0000 0.0000 'International Tables Vol C Tables 4.2.6.8 and 6.1.1.4'
N N 0.0061 0.0033 'International Tables Vol C Tables 4.2.6.8 and 6.1.1.4'
O O 0.0106 0.0060 'International Tables Vol C Tables 4.2.6.8 and 6.1.1.4'

loop_
_geom_angle_atom_site_label_1
_geom_angle_atom_site_label_2
_geom_angle_atom_site_label_3
_geom_angle
C5 O1 H1O 110.5(15)
C6 N1 C7 125.0(2)
C6 N1 H1N 112.8(16)
C7 N1 H1N 121.7(17)
C2 C1 H1A 113(2)
C2 C1 H1B 116(2)
H1A C1 H1B 130(3)
C1 C2 C3 123.6(3)
C1 C2 H2 118.5(14)
C3 C2 H2 117.6(14)
C4 C3 C2 127.0(2)
C4 C3 H3 120.2(12)
C2 C3 H3 112.8(12)
C3 C4 C9 122.7(2)
C3 C4 C5 119.7(2)
C9 C4 C5 117.41(19)
O1 C5 C4 111.23(18)
O1 C5 C6 107.68(18)
C4 C5 C6 112.85(18)
O1 C5 H5 110.5(13)
C4 C5 H5 108.4(12)
C6 C5 H5 106.1(12)
O2 C6 N1 124.6(2)
O2 C6 C5 119.77(18)
N1 C6 C5 115.62(19)
N1 C7 C15 113.69(18)
N1 C7 C8 108.8(2)
C15 C7 C8 112.9(2)
N1 C7 H7 107.8(12)
C15 C7 H7 104.4(12)
C8 C7 H7 109.0(12)
C7 C8 H8A 106.9(15)
C7 C8 H8B 109.6(17)
H8A C8 H8B 107(2)
C7 C8 H8C 110.4(14)
H8A C8 H8C 112(2)
H8B C8 H8C 111(2)
C14 C9 C10 118.7(2)
C14 C9 C4 120.5(2)
C10 C9 C4 120.8(2)
C11 C10 C9 120.3(2)
C11 C10 H10 121.5(13)
C9 C10 H10 118.1(13)
C12 C11 C10 120.2(3)
C12 C11 H11 119.1(17)
C10 C11 H11 120.7(17)
C13 C12 C11 120.4(3)
C13 C12 H12 120.3(16)
C11 C12 H12 119.3(16)
C12 C13 C14 119.9(3)
C12 C13 H13 114.8(18)
C14 C13 H13 125.3(18)
C9 C14 C13 120.5(3)
C9 C14 H14 119.3(16)
C13 C14 H14 120.0(16)
C16 C15 C24 118.8(2)
C16 C15 C7 123.6(2)
C24 C15 C7 117.6(2)
C15 C16 C17 121.5(2)
C15 C16 H16 118.8(12)
C17 C16 H16 119.8(12)
C18 C17 C16 122.4(2)
C18 C17 C22 118.4(2)
C16 C17 C22 119.3(2)
C19 C18 C17 120.9(3)
C19 C18 H18 119.1(14)
C17 C18 H18 120.0(14)
C18 C19 C20 120.5(3)
C18 C19 H19 123.3(15)
C20 C19 H19 116.2(14)
C21 C20 C19 120.0(3)
C21 C20 H20 123.8(15)
C19 C20 H20 116.2(15)
C20 C21 C22 121.1(3)
C20 C21 H21 120.2(15)
C22 C21 H21 118.6(15)
C21 C22 C23 122.7(2)
C21 C22 C17 119.1(2)
C23 C22 C17 118.2(2)
C24 C23 C22 121.1(2)
C24 C23 H23 120.6(14)
C22 C23 H23 118.3(14)
C23 C24 C15 121.2(2)
C23 C24 H24 120.9(13)
C15 C24 H24 117.9(13)

loop_
_geom_bond_atom_site_label_1
_geom_bond_atom_site_label_2
_geom_bond_distance
O1 C5 1.424(3)
O1 H1O 0.98(3)
O2 C6 1.233(3)
N1 C6 1.327(3)
N1 C7 1.460(3)
N1 H1N 0.84(3)
C1 C2 1.326(4)
C1 H1A 1.04(4)
C1 H1B 1.01(3)
C2 C3 1.442(4)
C2 H2 1.00(2)
C3 C4 1.337(3)
C3 H3 1.02(2)
C4 C9 1.496(3)
C4 C5 1.502(3)
C5 C6 1.519(3)
C5 H5 1.02(2)
C7 C15 1.517(3)
C7 C8 1.531(3)
C7 H7 0.96(2)
C8 H8A 0.98(3)
C8 H8B 1.01(3)
C8 H8C 1.02(3)
C9 C14 1.390(3)
C9 C10 1.398(3)
C10 C11 1.384(4)
C10 H10 1.02(3)
C11 C12 1.378(4)
C11 H11 0.98(3)
C12 C13 1.374(4)
C12 H12 1.02(3)
C13 C14 1.390(4)
C13 H13 0.98(3)
C14 H14 0.98(3)
C15 C16 1.364(3)
C15 C24 1.423(3)
C16 C17 1.419(3)
C16 H16 1.03(3)
C17 C18 1.414(3)
C17 C22 1.421(3)
C18 C19 1.372(4)
C18 H18 1.01(3)
C19 C20 1.402(4)
C19 H19 1.04(3)
C20 C21 1.362(4)
C20 H20 0.99(3)
C21 C22 1.412(3)
C21 H21 0.92(3)
C22 C23 1.416(3)
C23 C24 1.360(3)
C23 H23 0.97(3)
C24 H24 0.99(2)

loop_
_geom_torsion_atom_site_label_1
_geom_torsion_atom_site_label_2
_geom_torsion_atom_site_label_3
_geom_torsion_atom_site_label_4
_geom_torsion
C1 C2 C3 C4 -175.5(3)
C2 C3 C4 C9 -2.4(4)
C2 C3 C4 C5 173.1(2)
C3 C4 C5 O1 -103.6(2)
C9 C4 C5 O1 72.1(3)
C3 C4 C5 C6 135.2(2)
C9 C4 C5 C6 -49.0(3)
C7 N1 C6 O2 -7.5(4)
C7 N1 C6 C5 170.0(2)
O1 C5 C6 O2 -176.42(19)
C4 C5 C6 O2 -53.3(3)
O1 C5 C6 N1 5.9(3)
C4 C5 C6 N1 129.1(2)
C6 N1 C7 C15 94.8(3)
C6 N1 C7 C8 -138.5(2)
C3 C4 C9 C14 -75.5(3)
C5 C4 C9 C14 108.8(2)
C3 C4 C9 C10 105.8(3)
C5 C4 C9 C10 -69.8(3)
C14 C9 C10 C11 2.2(4)
C4 C9 C10 C11 -179.1(2)
C9 C10 C11 C12 -0.9(4)
C10 C11 C12 C13 -0.6(4)
C11 C12 C13 C14 0.6(4)
C10 C9 C14 C13 -2.2(4)
C4 C9 C14 C13 179.1(2)
C12 C13 C14 C9 0.8(4)
N1 C7 C15 C16 7.1(3)
C8 C7 C15 C16 -117.4(2)
N1 C7 C15 C24 -171.75(19)
C8 C7 C15 C24 63.7(3)
C24 C15 C16 C17 1.1(3)
C7 C15 C16 C17 -177.8(2)
C15 C16 C17 C18 -179.8(2)
C15 C16 C17 C22 0.6(3)
C16 C17 C18 C19 -179.0(2)
C22 C17 C18 C19 0.6(3)
C17 C18 C19 C20 -0.6(4)
C18 C19 C20 C21 0.3(4)
C19 C20 C21 C22 0.0(4)
C20 C21 C22 C23 -179.2(2)
C20 C21 C22 C17 0.0(3)
C18 C17 C22 C21 -0.3(3)
C16 C17 C22 C21 179.2(2)
C18 C17 C22 C23 179.0(2)
C16 C17 C22 C23 -1.5(3)
C21 C22 C23 C24 179.8(2)
C17 C22 C23 C24 0.6(3)
C22 C23 C24 C15 1.2(3)
C16 C15 C24 C23 -2.0(3)
C7 C15 C24 C23 176.9(2)

loop_
_cod_related_entry_id
_cod_related_entry_database
_cod_related_entry_code
1 ChemSpider 30651627
